data_1517554
loop_
_publ_author_name
'Purkait, Nibadita'
'Okumura, Sota'
'Souto, Jos\'e A'
'Mu\~niz, Kilian'

_publ_section_title
;
 Hypervalent iodine mediated oxidative amination of allenes.
;
_journal_issue 18
_journal_name_full 'Organic letters'
_journal_page_first 4750
_journal_page_last 4753
_journal_paper_doi 10.1021/ol502179z
_journal_volume 16
_journal_year 2014
_chemical_formula_sum 'C44.75 H43.5 Cl3.5 N2 O8 S4'
_chemical_formula_weight 989.63
_chemical_name_systematic
;
 ?
;
_space_group_IT_number 2
_space_group_name_Hall '-P 1'
_symmetry_cell_setting triclinic
_symmetry_space_group_name_Hall '-P 1'
_symmetry_space_group_name_H-M 'P -1'
_atom_sites_solution_hydrogens mixed
_audit_creation_method SHELXL-2014
_cell_angle_alpha 110.3750(13)
_cell_angle_beta 91.9896(14)
_cell_angle_gamma 94.6382(13)
_cell_formula_units_Z 2
_cell_length_a 13.3744(6)
_cell_length_b 13.5682(7)
_cell_length_c 14.1249(7)
_cell_measurement_reflns_used 9932
_cell_measurement_temperature 100(2)
_cell_measurement_theta_max 31.64
_cell_measurement_theta_min 2.24
_cell_volume 2389.5(2)
_computing_cell_refinement 'Bruker APEX2 v2011.4-0'
_computing_data_collection 'Bruker APEX2 v2011.4-0'
_computing_data_reduction 'Bruker SAINT V7.60A'
_computing_molecular_graphics 'Bruker SHELXTL'
_computing_publication_material 'Bruker SHELXTL'
_computing_structure_refinement 'SHELXL-2014 (Sheldrick, 2014)'
_computing_structure_solution Sir2011
_diffrn_ambient_temperature 100(2)
_diffrn_detector_area_resol_mean 512
_diffrn_detector_type '4K CCD area detector APEX II'
_diffrn_measured_fraction_theta_full 0.976
_diffrn_measured_fraction_theta_max 0.844
_diffrn_measurement_device_type 'APEX DUO Kappa 4-axis goniometer'
_diffrn_measurement_method
;
 Fullsphere data collection, phi and omega scans
;
_diffrn_measurement_specimen_support 'magnetic support with MicroMount'
_diffrn_radiation_monochromator 'Quazar MX Multilayer Optics'
_diffrn_radiation_type MoK\a
_diffrn_radiation_wavelength 0.71073
_diffrn_reflns_av_R_equivalents 0.0272
_diffrn_reflns_av_unetI/netI 0.0414
_diffrn_reflns_Laue_measured_fraction_full 0.976
_diffrn_reflns_Laue_measured_fraction_max 0.844
_diffrn_reflns_limit_h_max 19
_diffrn_reflns_limit_h_min -16
_diffrn_reflns_limit_k_max 19
_diffrn_reflns_limit_k_min -18
_diffrn_reflns_limit_l_max 20
_diffrn_reflns_limit_l_min -18
_diffrn_reflns_number 25994
_diffrn_reflns_point_group_measured_fraction_full 0.976
_diffrn_reflns_point_group_measured_fraction_max 0.844
_diffrn_reflns_theta_full 25.242
_diffrn_reflns_theta_max 31.946
_diffrn_reflns_theta_min 1.531
_diffrn_source 'Microfocus source E025 IuS'
_diffrn_source_current 0.6
_diffrn_source_power 50
_diffrn_source_size '0.2 mm x 0.2 mm fine focus'
_diffrn_source_type 'Bruker APEX DUO'
_exptl_absorpt_coefficient_mu 0.447
_exptl_absorpt_correction_T_max 0.916
_exptl_absorpt_correction_T_min 0.784
_exptl_absorpt_correction_type empirical
_exptl_absorpt_process_details
; 
 SADABS Version 2008/1 Bruker-Nonius
 Blessing, Acta Cryst. (1995) A51 33-38
;
_exptl_crystal_density_diffrn 1.375
_exptl_crystal_description Block
_exptl_crystal_F_000 1027
_exptl_crystal_size_max 0.50
_exptl_crystal_size_mid 0.30
_exptl_crystal_size_min 0.20
_refine_diff_density_max 1.338
_refine_diff_density_min -0.579
_refine_diff_density_rms 0.093
_refine_ls_extinction_method none
_refine_ls_goodness_of_fit_ref 1.087
_refine_ls_hydrogen_treatment constr
_refine_ls_matrix_type full
_refine_ls_number_parameters 1094
_refine_ls_number_reflns 13949
_refine_ls_number_restraints 1153
_refine_ls_restrained_S_all 1.074
_refine_ls_R_factor_all 0.0770
_refine_ls_R_factor_gt 0.0651
_refine_ls_shift/su_max 0.001
_refine_ls_shift/su_mean 0.000
_refine_ls_structure_factor_coef Fsqd
_refine_ls_weighting_details 'w=1/[\s^2^(Fo^2^)+(0.0825P)^2^+3.5535P] where P=(Fo^2^+2Fc^2^)/3'
_refine_ls_weighting_scheme calc
_refine_ls_wR_factor_gt 0.1787
_refine_ls_wR_factor_ref 0.1872
_reflns_Friedel_coverage 0.000
_reflns_number_gt 11565
_reflns_number_total 13949
_reflns_threshold_expression 'I > 2\s(I)'
_cod_data_source_file ol502179z_si_005.cif
_cod_data_source_block mo_NP5971_0m
_cod_depositor_comments
;
The following automatic conversions were performed:

'_symmetry_cell_setting' value 'Triclinic' changed to 'triclinic'
according to
/home/saulius/struct/COD-crude-data--automatic-downloads/rss-feeds/ACS/lib/dictionaries/cif_core.dic
dictionary named 'cif_core.dic' version 2.4.2 from 2011-04-26.

Automatic conversion script
Id: cif_fix_values 2281 2013-09-26 08:29:07Z andrius 

 Adding full bibliography for 1517553--1517556.cif.
;
_cod_original_sg_symbol_H-M P-1
_cod_original_formula_sum 'C44.75 H43.50 Cl3.50 N2 O8 S4'
_cod_database_code 1517554
_shelx_space_group_comment
;
The symmetry employed for this shelxl refinement is uniquely defined
by the following loop, which should always be used as a source of
symmetry information in preference to the above space-group names.
They are only intended as comments.
;
_shelx_estimated_absorpt_t_min 0.807
_shelx_estimated_absorpt_t_max 0.916
_shelxl_version_number 2014-3

loop_
_space_group_symop_operation_xyz
'x, y, z'
'-x, -y, -z'

loop_
_atom_site_label
_atom_site_type_symbol
_atom_site_fract_x
_atom_site_fract_y
_atom_site_fract_z
_atom_site_U_iso_or_equiv
_atom_site_adp_type
_atom_site_occupancy
_atom_site_site_symmetry_order
_atom_site_calc_flag
_atom_site_refinement_flags_posn
_atom_site_refinement_flags_adp
_atom_site_refinement_flags_occupancy
_atom_site_disorder_assembly
_atom_site_disorder_group
S1 S 0.71352(7) 0.86570(6) 0.05011(6) 0.01842(15) Uani 0.9 1 d . . P A 1
S2 S 0.72428(5) 0.63630(5) -0.02035(5) 0.01938(13) Uani 0.9 1 d D . P A 1
S3 S 0.78562(4) 0.87423(5) 0.45221(4) 0.01863(13) Uani 0.9 1 d . . P A 1
S4 S 0.73324(5) 0.64608(5) 0.36047(5) 0.01792(14) Uani 0.9 1 d . . P A 1
N1 N 0.67469(15) 0.74547(17) 0.05459(15) 0.0177(4) Uani 0.9 1 d . . P A 1
N2 N 0.71906(15) 0.77055(17) 0.36285(15) 0.0174(4) Uani 0.9 1 d . . P A 1
O1 O 0.82080(15) 0.87096(18) 0.04859(17) 0.0263(4) Uani 0.9 1 d . . P A 1
O2 O 0.66753(17) 0.93797(17) 0.13274(15) 0.0226(4) Uani 0.9 1 d . . P A 1
O3 O 0.65410(16) 0.55043(18) -0.0233(2) 0.0395(6) Uani 0.9 1 d . . P A 1
O4 O 0.74746(19) 0.65406(19) -0.11095(15) 0.0340(5) Uani 0.9 1 d . . P A 1
O5 O 0.79444(15) 0.84557(16) 0.54006(13) 0.0244(4) Uani 0.9 1 d . . P A 1
O6 O 0.73479(15) 0.96371(16) 0.45437(16) 0.0271(4) Uani 0.9 1 d . . P A 1
O7 O 0.83770(15) 0.63332(17) 0.37209(15) 0.0253(4) Uani 0.9 1 d . . P A 1
O8 O 0.67526(16) 0.58115(16) 0.26938(14) 0.0229(4) Uani 0.9 1 d . . P A 1
C1 C 0.48712(17) 0.7345(2) 0.05990(17) 0.0169(4) Uani 0.9 1 d . . P A 1
C2 C 0.4279(2) 0.8173(2) 0.1031(2) 0.0214(5) Uani 0.9 1 d . . P A 1
H2 H 0.4501 0.8706 0.1661 0.026 Uiso 0.9 1 calc R U P A 1
C3 C 0.3372(2) 0.8223(3) 0.0549(2) 0.0250(6) Uani 0.9 1 d . . P A 1
H3 H 0.2979 0.8792 0.0846 0.030 Uiso 0.9 1 calc R U P A 1
C4 C 0.3039(2) 0.7441(3) -0.0368(2) 0.0263(6) Uani 0.9 1 d . . P A 1
H4 H 0.2418 0.7470 -0.0699 0.032 Uiso 0.9 1 calc R U P A 1
C5 C 0.3619(2) 0.6615(2) -0.0798(2) 0.0263(5) Uani 0.9 1 d . . P A 1
H5 H 0.3389 0.6078 -0.1423 0.032 Uiso 0.9 1 calc R U P A 1
C6 C 0.4533(2) 0.6565(2) -0.03271(19) 0.0213(5) Uani 0.9 1 d . . P A 1
H6 H 0.4927 0.6001 -0.0634 0.026 Uiso 0.9 1 calc R U P A 1
C7 C 0.58701(17) 0.7376(2) 0.11182(18) 0.0166(4) Uani 0.9 1 d . . P A 1
C8 C 0.60160(17) 0.7498(2) 0.20994(18) 0.0168(4) Uani 0.9 1 d . . P A 1
C9 C 0.70631(18) 0.7826(2) 0.26245(18) 0.0206(5) Uani 0.9 1 d . . P A 1
H9A H 0.7542 0.7402 0.2174 0.025 Uiso 0.9 1 calc R U P A 1
H9B H 0.7248 0.8575 0.2713 0.025 Uiso 0.9 1 calc R U P A 1
C10 C 0.51429(18) 0.7417(2) 0.27004(18) 0.0187(4) Uani 0.9 1 d . . P A 1
C11 C 0.4983(2) 0.8241(2) 0.35928(19) 0.0223(5) Uani 0.9 1 d . . P A 1
H11 H 0.5445 0.8858 0.3833 0.027 Uiso 0.9 1 calc R U P A 1
C12 C 0.4146(2) 0.8155(3) 0.4127(2) 0.0278(6) Uani 0.9 1 d . . P A 1
H12 H 0.4029 0.8722 0.4723 0.033 Uiso 0.9 1 calc R U P A 1
C13 C 0.3482(2) 0.7247(3) 0.3795(2) 0.0299(6) Uani 0.9 1 d . . P A 1
H13 H 0.2918 0.7188 0.4170 0.036 Uiso 0.9 1 calc R U P A 1
C14 C 0.36379(19) 0.6421(3) 0.2913(2) 0.0264(6) Uani 0.9 1 d . . P A 1
H14 H 0.3183 0.5798 0.2687 0.032 Uiso 0.9 1 calc R U P A 1
C15 C 0.44618(18) 0.6509(2) 0.23621(19) 0.0210(5) Uani 0.9 1 d . . P A 1
H15 H 0.4562 0.5949 0.1754 0.025 Uiso 0.9 1 calc R U P A 1
C16 C 0.6642(2) 0.8734(2) -0.06399(19) 0.0209(5) Uani 0.9 1 d . . P A 1
C17 C 0.5662(2) 0.8978(2) -0.0700(2) 0.0230(6) Uani 0.9 1 d . . P A 1
H17 H 0.5248 0.9058 -0.0150 0.028 Uiso 0.9 1 calc R U P A 1
C18 C 0.5293(2) 0.9105(2) -0.1580(2) 0.0253(6) Uani 0.9 1 d . . P A 1
H18 H 0.4621 0.9268 -0.1631 0.030 Uiso 0.9 1 calc R U P A 1
C19 C 0.5902(3) 0.8995(2) -0.2389(2) 0.0243(6) Uani 0.9 1 d . . P A 1
C20 C 0.6874(2) 0.8748(2) -0.2312(2) 0.0251(6) Uani 0.9 1 d . . P A 1
H20 H 0.7286 0.8662 -0.2864 0.030 Uiso 0.9 1 calc R U P A 1
C21 C 0.7260(2) 0.8622(3) -0.1440(2) 0.0246(6) Uani 0.9 1 d . . P A 1
H21 H 0.7934 0.8463 -0.1389 0.030 Uiso 0.9 1 calc R U P A 1
C22 C 0.5495(3) 0.9142(3) -0.3334(3) 0.0351(7) Uani 0.9 1 d . . P A 1
H22A H 0.4790 0.9285 -0.3268 0.053 Uiso 0.9 1 calc R U P A 1
H22B H 0.5545 0.8498 -0.3919 0.053 Uiso 0.9 1 calc R U P A 1
H22C H 0.5887 0.9738 -0.3431 0.053 Uiso 0.9 1 calc R U P A 1
C23 C 0.8402(4) 0.6299(9) 0.0397(10) 0.0244(10) Uani 0.6 1 d D U P A 1
C24 C 0.9273(3) 0.6742(4) 0.0123(5) 0.0322(10) Uani 0.6 1 d D U P A 1
H24 H 0.9235 0.7093 -0.0351 0.039 Uiso 0.6 1 calc R U P A 1
C25 C 1.0202(4) 0.6659(4) 0.0556(5) 0.0395(10) Uani 0.6 1 d D U P A 1
H25 H 1.0799 0.6966 0.0383 0.047 Uiso 0.6 1 calc R U P A 1
C26 C 1.0261(4) 0.6132(5) 0.1239(4) 0.0389(10) Uani 0.6 1 d D U P A 1
C27 C 0.9386(5) 0.5689(5) 0.1491(4) 0.0371(10) Uani 0.6 1 d D U P A 1
H27 H 0.9424 0.5329 0.1958 0.045 Uiso 0.6 1 calc R U P A 1
C28 C 0.8448(4) 0.5766(5) 0.1068(4) 0.0317(10) Uani 0.6 1 d D U P A 1
H28 H 0.7851 0.5455 0.1239 0.038 Uiso 0.6 1 calc R U P A 1
C29 C 1.1275(5) 0.6026(6) 0.1708(5) 0.0544(18) Uani 0.6 1 d D U P A 1
H29A H 1.1813 0.6163 0.1304 0.082 Uiso 0.6 1 calc R U P A 1
H29B H 1.1284 0.5309 0.1720 0.082 Uiso 0.6 1 calc R U P A 1
H29C H 1.1377 0.6538 0.2401 0.082 Uiso 0.6 1 calc R U P A 1
C30 C 0.90493(18) 0.8854(2) 0.40701(18) 0.0193(5) Uani 0.9 1 d . . P A 1
C31 C 0.9196(2) 0.9392(2) 0.3396(2) 0.0256(5) Uani 0.9 1 d . . P A 1
H31 H 0.8669 0.9734 0.3212 0.031 Uiso 0.9 1 calc R U P A 1
C32 C 1.0134(2) 0.9416(3) 0.3000(2) 0.0291(6) Uani 0.9 1 d . . P A 1
H32 H 1.0239 0.9765 0.2529 0.035 Uiso 0.9 1 calc R U P A 1
C33 C 1.0916(2) 0.8944(2) 0.3278(2) 0.0270(6) Uani 0.9 1 d . . P A 1
C34 C 1.0758(2) 0.8443(3) 0.3973(2) 0.0283(6) Uani 0.9 1 d . . P A 1
H34 H 1.1296 0.8133 0.4183 0.034 Uiso 0.9 1 calc R U P A 1
C35 C 0.9824(2) 0.8385(2) 0.4367(2) 0.0241(5) Uani 0.9 1 d . . P A 1
H35 H 0.9720 0.8030 0.4833 0.029 Uiso 0.9 1 calc R U P A 1
C36 C 1.1924(2) 0.8970(3) 0.2835(3) 0.0364(7) Uani 0.9 1 d . . P A 1
H36A H 1.1997 0.8277 0.2324 0.055 Uiso 0.9 1 calc R U P A 1
H36B H 1.2461 0.9140 0.3373 0.055 Uiso 0.9 1 calc R U P A 1
H36C H 1.1968 0.9509 0.2518 0.055 Uiso 0.9 1 calc R U P A 1
C37 C 0.67295(19) 0.6366(2) 0.46571(17) 0.0171(4) Uani 0.9 1 d . . P A 1
C38 C 0.7307(2) 0.6234(2) 0.5438(2) 0.0232(5) Uani 0.9 1 d . . P A 1
H38 H 0.8013 0.6207 0.5406 0.028 Uiso 0.9 1 calc R U P A 1
C39 C 0.6827(2) 0.6141(3) 0.6264(2) 0.0259(6) Uani 0.9 1 d . . P A 1
H39 H 0.7212 0.6049 0.6799 0.031 Uiso 0.9 1 calc R U P A 1
C40 C 0.5795(2) 0.6181(2) 0.6323(2) 0.0222(6) Uani 0.9 1 d . . P A 1
C41 C 0.5242(2) 0.6293(2) 0.5516(2) 0.0236(6) Uani 0.9 1 d . . P A 1
H41 H 0.4535 0.6314 0.5543 0.028 Uiso 0.9 1 calc R U P A 1
C42 C 0.5699(2) 0.6375(2) 0.4676(2) 0.0214(5) Uani 0.9 1 d . . P A 1
H42 H 0.5312 0.6436 0.4125 0.026 Uiso 0.9 1 calc R U P A 1
C43 C 0.5294(3) 0.6120(3) 0.7239(2) 0.0310(10) Uani 0.9 1 d . . P A 1
H43A H 0.5415 0.6805 0.7791 0.047 Uiso 0.9 1 calc R U P A 1
H43B H 0.5570 0.5575 0.7448 0.047 Uiso 0.9 1 calc R U P A 1
H43C H 0.4569 0.5941 0.7074 0.047 Uiso 0.9 1 calc R U P A 1
S1' S 0.7261(3) 0.8730(3) 0.41763(19) 0.0172(9) Uani 0.1 1 d G U P B 2
S2' S 0.6960(3) 0.6415(3) 0.3390(2) 0.0183(11) Uani 0.1 1 d G U P B 2
S3' S 0.7406(3) 0.8582(3) 0.0394(2) 0.0209(18) Uani 0.1 1 d G U P B 2
S4' S 0.7656(3) 0.6319(3) -0.0512(2) 0.0189(9) Uani 0.1 1 d G U P B 2
N1' N 0.6681(2) 0.7597(2) 0.33322(19) 0.0162(17) Uani 0.1 1 d G U P B 2
N2' N 0.7132(2) 0.7337(3) 0.03411(19) 0.0169(19) Uani 0.1 1 d G U P B 2
O1' O 0.7316(3) 0.8612(3) 0.51522(19) 0.023(3) Uani 0.1 1 d G U P B 2
O2' O 0.6728(3) 0.9543(2) 0.4034(2) 0.027(3) Uani 0.1 1 d G U P B 2
O3' O 0.8030(3) 0.6469(3) 0.3494(2) 0.019(3) Uani 0.1 1 d G U P B 2
O4' O 0.6397(3) 0.5638(2) 0.2540(3) 0.023(3) Uani 0.1 1 d G U P B 2
O5' O 0.8447(3) 0.8759(3) 0.0294(3) 0.024(4) Uani 0.1 1 d G U P B 2
O6' O 0.6960(3) 0.9198(2) 0.1296(3) 0.020(3) Uani 0.1 1 d G U P B 2
O7' O 0.6939(3) 0.5403(3) -0.0741(2) 0.023(3) Uani 0.1 1 d G U P B 2
O8' O 0.7930(3) 0.6727(4) -0.1280(2) 0.026(3) Uani 0.1 1 d G U P B 2
C1' C 0.4804(2) 0.7493(3) 0.3094(3) 0.014(2) Uani 0.1 1 d G U P B 2
C2' C 0.4551(2) 0.8210(4) 0.4005(3) 0.014(3) Uani 0.1 1 d G U P B 2
H2' H 0.4985 0.8834 0.4341 0.017 Uiso 0.1 1 calc R U P B 2
C3' C 0.3672(3) 0.8022(5) 0.4425(3) 0.020(3) Uani 0.1 1 d G U P B 2
H3' H 0.3484 0.8542 0.5023 0.024 Uiso 0.1 1 calc R U P B 2
C4' C 0.3056(3) 0.7077(5) 0.3982(4) 0.023(3) Uani 0.1 1 d G U P B 2
H4' H 0.2468 0.6940 0.4292 0.027 Uiso 0.1 1 calc R U P B 2
C5' C 0.3310(3) 0.6339(5) 0.3084(4) 0.020(3) Uani 0.1 1 d G U P B 2
H5' H 0.2910 0.5683 0.2789 0.024 Uiso 0.1 1 calc R U P B 2
C6' C 0.4147(2) 0.6565(4) 0.2623(3) 0.015(3) Uani 0.1 1 d G U P B 2
H6' H 0.4283 0.6089 0.1977 0.018 Uiso 0.1 1 calc R U P B 2
C7' C 0.5805(2) 0.7627(3) 0.2692(2) 0.0124(18) Uani 0.1 1 d G U P B 2
C8' C 0.5930(2) 0.7436(2) 0.1700(2) 0.011(2) Uani 0.1 1 d G U P B 2
C9' C 0.6956(2) 0.7199(2) 0.13162(19) 0.015(2) Uani 0.1 1 d G U P B 2
H9'1 H 0.7472 0.7664 0.1833 0.018 Uiso 0.1 1 calc R U P B 2
H9'2 H 0.7051 0.6460 0.1243 0.018 Uiso 0.1 1 calc R U P B 2
C10' C 0.5074(2) 0.7403(3) 0.0997(2) 0.013(2) Uani 0.1 1 d G U P B 2
C11' C 0.4881(2) 0.6589(4) 0.0069(2) 0.016(3) Uani 0.1 1 d G U P B 2
H11' H 0.5340 0.6068 -0.0148 0.019 Uiso 0.1 1 calc R U P B 2
C12' C 0.4030(3) 0.6524(5) -0.0545(3) 0.016(3) Uani 0.1 1 d G U P B 2
H12' H 0.3875 0.5919 -0.1139 0.020 Uiso 0.1 1 calc R U P B 2
C13' C 0.3400(3) 0.7329(5) -0.0306(3) 0.019(3) Uani 0.1 1 d G U P B 2
H13' H 0.2835 0.7299 -0.0746 0.022 Uiso 0.1 1 calc R U P B 2
C14' C 0.3620(3) 0.8188(5) 0.0603(4) 0.015(3) Uani 0.1 1 d G U P B 2
H14' H 0.3211 0.8759 0.0774 0.018 Uiso 0.1 1 calc R U P B 2
C15' C 0.4428(2) 0.8209(4) 0.1251(3) 0.016(3) Uani 0.1 1 d G U P B 2
H15' H 0.4548 0.8778 0.1879 0.019 Uiso 0.1 1 calc R U P B 2
C16' C 0.8501(2) 0.8846(3) 0.3817(2) 0.020(2) Uani 0.1 1 d G U P B 2
C17' C 0.8683(3) 0.9172(3) 0.2995(2) 0.023(3) Uani 0.1 1 d G U P B 2
H17' H 0.8143 0.9281 0.2600 0.028 Uiso 0.1 1 calc R U P B 2
C18' C 0.9675(3) 0.9332(4) 0.2774(3) 0.028(3) Uani 0.1 1 d G U P B 2
H18' H 0.9814 0.9675 0.2304 0.033 Uiso 0.1 1 calc R U P B 2
C19' C 1.0474(2) 0.9010(5) 0.3217(3) 0.028(3) Uani 0.1 1 d G U P B 2
C20' C 1.0274(2) 0.8618(5) 0.3972(3) 0.026(3) Uani 0.1 1 d G U P B 2
H20' H 1.0805 0.8390 0.4283 0.031 Uiso 0.1 1 calc R U P B 2
C21' C 0.9304(2) 0.8550(4) 0.4289(2) 0.021(3) Uani 0.1 1 d G U P B 2
H21' H 0.9185 0.8300 0.4830 0.026 Uiso 0.1 1 calc R U P B 2
C22' C 1.1502(2) 0.9075(6) 0.2837(4) 0.032(5) Uani 0.1 1 d G U P B 2
H22D H 1.1442 0.9084 0.2147 0.049 Uiso 0.1 1 d R U P B 2
H22E H 1.1840 0.8460 0.2837 0.049 Uiso 0.1 1 d R U P B 2
H22F H 1.1896 0.9723 0.3280 0.049 Uiso 0.1 1 d R U P B 2
C23' C 0.6458(3) 0.6328(3) 0.4402(3) 0.023(3) Uani 0.1 1 d G U P B 2
C24' C 0.7103(4) 0.6355(4) 0.5257(3) 0.024(3) Uani 0.1 1 d G U P B 2
H24' H 0.7809 0.6493 0.5243 0.029 Uiso 0.1 1 calc R U P B 2
C25' C 0.6725(5) 0.6187(5) 0.6095(3) 0.025(4) Uani 0.1 1 d G U P B 2
H25' H 0.7167 0.6085 0.6586 0.030 Uiso 0.1 1 calc R U P B 2
C26' C 0.5700(5) 0.6170(5) 0.6215(3) 0.025(4) Uani 0.1 1 d G U P B 2
C27' C 0.5071(4) 0.6257(4) 0.5454(3) 0.025(4) Uani 0.1 1 d G U P B 2
H27' H 0.4363 0.6139 0.5470 0.030 Uiso 0.1 1 calc R U P B 2
C28' C 0.5479(3) 0.6521(4) 0.4656(3) 0.027(3) Uani 0.1 1 d G U P B 2
H28' H 0.5081 0.6834 0.4289 0.032 Uiso 0.1 1 calc R U P B 2
C29' C 0.5249(5) 0.6163(6) 0.7191(4) 0.025(7) Uani 0.1 1 d G U P B 2
H29D H 0.4931 0.6816 0.7501 0.038 Uiso 0.1 1 d R U P B 2
H29E H 0.5782 0.6114 0.7662 0.038 Uiso 0.1 1 d R U P B 2
H29F H 0.4744 0.5554 0.7038 0.038 Uiso 0.1 1 d R U P B 2
C30' C 0.6704(4) 0.8668(4) -0.0654(3) 0.022(3) Uani 0.1 1 d G U P B 2
C31' C 0.5695(4) 0.8858(4) -0.0626(3) 0.024(4) Uani 0.1 1 d G U P B 2
H31' H 0.5336 0.8897 -0.0047 0.029 Uiso 0.1 1 calc R U P B 2
C32' C 0.5223(5) 0.8989(5) -0.1464(3) 0.025(4) Uani 0.1 1 d G U P B 2
H32' H 0.4541 0.9141 -0.1442 0.030 Uiso 0.1 1 calc R U P B 2
C33' C 0.5717(5) 0.8904(6) -0.2319(3) 0.025(4) Uani 0.1 1 d G U P B 2
C34' C 0.6675(5) 0.8548(5) -0.2387(3) 0.025(4) Uani 0.1 1 d G U P B 2
H34' H 0.6987 0.8374 -0.3010 0.029 Uiso 0.1 1 calc R U P B 2
C35' C 0.7176(4) 0.8447(4) -0.1545(3) 0.022(4) Uani 0.1 1 d G U P B 2
H35' H 0.7835 0.8227 -0.1588 0.027 Uiso 0.1 1 calc R U P B 2
C36' C 0.5293(6) 0.9239(7) -0.3151(4) 0.036(6) Uani 0.1 1 d G U P B 2
H36D H 0.4731 0.8729 -0.3529 0.054 Uiso 0.1 1 calc R U P B 2
H36E H 0.5818 0.9268 -0.3610 0.054 Uiso 0.1 1 calc R U P B 2
H36F H 0.5055 0.9940 -0.2854 0.054 Uiso 0.1 1 calc R U P B 2
C37' C 0.8718(3) 0.6129(3) 0.0148(2) 0.028(3) Uani 0.1 1 d G U P B 2
C38' C 0.8621(3) 0.5333(3) 0.0564(3) 0.035(3) Uani 0.1 1 d G U P B 2
H38' H 0.8022 0.4865 0.0425 0.042 Uiso 0.1 1 calc R U P B 2
C39' C 0.9406(3) 0.5230(4) 0.1181(3) 0.037(3) Uani 0.1 1 d G U P B 2
H39' H 0.9323 0.4718 0.1498 0.045 Uiso 0.1 1 calc R U P B 2
C41' C 1.0303(3) 0.5857(5) 0.1341(3) 0.039(4) Uani 0.1 1 d G U P B 2
C40' C 1.0379(2) 0.6632(5) 0.0892(3) 0.036(4) Uani 0.1 1 d G U P B 2
H40' H 1.0984 0.7089 0.1015 0.044 Uiso 0.1 1 calc R U P B 2
C42' C 0.9605(3) 0.6756(4) 0.0277(3) 0.034(3) Uani 0.1 1 d G U P B 2
H42' H 0.9687 0.7263 -0.0046 0.041 Uiso 0.1 1 calc R U P B 2
C43' C 1.1162(3) 0.5729(6) 0.1980(4) 0.042(6) Uani 0.1 1 d G U P B 2
H43D H 1.1156 0.6239 0.2670 0.062 Uiso 0.1 1 calc R U P B 2
H43E H 1.1797 0.5854 0.1694 0.062 Uiso 0.1 1 calc R U P B 2
H43F H 1.1097 0.5010 0.1996 0.062 Uiso 0.1 1 calc R U P B 2
C23" C 0.8297(7) 0.6196(19) 0.044(2) 0.0251(18) Uani 0.3 1 d D U P C 3
C24" C 0.9218(6) 0.6791(7) 0.0532(8) 0.0304(16) Uani 0.3 1 d D U P C 3
H24" H 0.9295 0.7322 0.0236 0.036 Uiso 0.3 1 calc R U P C 3
C25" C 1.0026(6) 0.6591(7) 0.1069(8) 0.0365(16) Uani 0.3 1 d D U P C 3
H25" H 1.0659 0.6993 0.1143 0.044 Uiso 0.3 1 calc R U P C 3
C26" C 0.9915(7) 0.5812(8) 0.1495(8) 0.0372(16) Uani 0.3 1 d D U P C 3
C27" C 0.8990(7) 0.5232(9) 0.1391(7) 0.0332(15) Uani 0.3 1 d D U P C 3
H27" H 0.8910 0.4705 0.1690 0.040 Uiso 0.3 1 calc R U P C 3
C28" C 0.8174(6) 0.5414(8) 0.0852(8) 0.0270(16) Uani 0.3 1 d D U P C 3
H28" H 0.7544 0.5006 0.0771 0.032 Uiso 0.3 1 calc R U P C 3
C29" C 1.0776(9) 0.5643(11) 0.2145(10) 0.058(3) Uani 0.3 1 d D U P C 3
H29G H 1.1193 0.5128 0.1714 0.086 Uiso 0.3 1 calc R U P C 3
H29H H 1.0500 0.5378 0.2654 0.086 Uiso 0.3 1 calc R U P C 3
H29I H 1.1188 0.6315 0.2484 0.086 Uiso 0.3 1 calc R U P C 3
C1S C 0.7226(6) 0.2213(4) 0.2824(5) 0.0614(18) Uani 0.6 1 d D . P D 1
H1S1 H 0.7499 0.1839 0.2166 0.074 Uiso 0.6 1 calc R U P D 1
H1S2 H 0.6488 0.2171 0.2706 0.074 Uiso 0.6 1 calc R U P D 1
Cl1S Cl 0.76971(16) 0.35198(14) 0.32249(16) 0.0705(5) Uani 0.6 1 d D . P D 1
Cl2S Cl 0.74812(14) 0.15475(14) 0.36332(12) 0.0565(4) Uani 0.6 1 d D . P D 1
C1T C -0.0147(7) 0.0686(7) 0.0645(5) 0.060(2) Uani 0.4 1 d D U P E 1
H1T1 H 0.0528 0.0593 0.0381 0.072 Uiso 0.4 1 calc R U P E 1
H1T2 H -0.0397 0.0023 0.0742 0.072 Uiso 0.4 1 calc R U P E 1
Cl1T Cl -0.0932(2) 0.0878(2) -0.0242(2) 0.0680(7) Uani 0.4 1 d D U P E 1
Cl2T Cl -0.0034(3) 0.1697(3) 0.1806(3) 0.0836(9) Uani 0.4 1 d D U P E 1
C1T' C 0.0119(12) 0.2577(8) 0.2099(9) 0.097(4) Uani 0.3 1 d D U P F 2
H1T3 H -0.0266 0.3191 0.2404 0.116 Uiso 0.3 1 calc R U P F 2
H1T4 H 0.0698 0.2813 0.1785 0.116 Uiso 0.3 1 calc R U P F 2
Cl1' Cl -0.0635(4) 0.1609(6) 0.1179(5) 0.133(3) Uani 0.3 1 d D U P F 2
Cl2' Cl 0.0558(3) 0.2151(3) 0.3038(3) 0.0668(9) Uani 0.3 1 d D U P F 2
C1T" C 0.951(3) 0.4119(13) 0.4816(16) 0.188(6) Uani 0.25 1 d D U P G -3
H1T5 H 0.9992 0.3588 0.4773 0.226 Uiso 0.25 1 calc R U P G -3
H1T6 H 0.8947 0.3774 0.4306 0.226 Uiso 0.25 1 calc R U P G -3
Cl1" Cl 1.0103(7) 0.5146(13) 0.4540(10) 0.179(5) Uani 0.25 1 d D U P G -3
Cl2" Cl 0.9060(7) 0.4530(12) 0.6006(11) 0.182(5) Uani 0.25 1 d D U P G -3
C1TX C 0.955(4) 0.4479(16) 0.420(4) 0.113(5) Uani 0.1 1 d D U P H -4
H1T7 H 0.9057 0.4919 0.4058 0.136 Uiso 0.1 1 calc R U P H -4
H1T8 H 0.9927 0.4902 0.4854 0.136 Uiso 0.1 1 calc R U P H -4
Cl1X Cl 1.0383(13) 0.4200(16) 0.3268(14) 0.105(4) Uani 0.1 1 d D U P H -4
Cl2X Cl 0.8919(16) 0.3380(19) 0.4332(18) 0.135(6) Uani 0.1 1 d D U P H -4
C1Y C 0.9500(13) 0.230(2) 0.210(3) 0.079(4) Uani 0.1 1 d D U P H 4
H1Y1 H 0.9244 0.2073 0.2650 0.094 Uiso 0.1 1 calc R U P H 4
H1Y2 H 0.8950 0.2613 0.1854 0.094 Uiso 0.1 1 calc R U P H 4
Cl1Y Cl 0.9763(8) 0.1188(9) 0.1123(9) 0.058(2) Uani 0.1 1 d D U P H 4
Cl2Y Cl 1.0485(10) 0.3269(10) 0.2607(10) 0.083(3) Uani 0.1 1 d D U P H 4

loop_
_atom_site_aniso_label
_atom_site_aniso_U_11
_atom_site_aniso_U_22
_atom_site_aniso_U_33
_atom_site_aniso_U_23
_atom_site_aniso_U_13
_atom_site_aniso_U_12
S1 0.0209(3) 0.0172(3) 0.0167(3) 0.0061(2) 0.0024(2) -0.0018(2)
S2 0.0212(3) 0.0183(3) 0.0169(3) 0.0038(2) 0.0026(2) 0.0023(2)
S3 0.0208(3) 0.0177(3) 0.0153(3) 0.0038(2) 0.0033(2) -0.0016(2)
S4 0.0233(3) 0.0166(3) 0.0138(3) 0.0054(2) 0.0028(2) 0.0008(2)
N1 0.0193(9) 0.0171(10) 0.0170(9) 0.0062(8) 0.0051(7) 0.0006(7)
N2 0.0209(9) 0.0170(10) 0.0143(9) 0.0062(8) 0.0001(7) -0.0016(7)
O1 0.0217(9) 0.0297(12) 0.0276(10) 0.0118(9) 0.0026(8) -0.0043(8)
O2 0.0303(10) 0.0182(10) 0.0180(9) 0.0048(7) 0.0032(7) 0.0010(8)
O3 0.0259(10) 0.0186(11) 0.0660(17) 0.0050(11) 0.0086(10) -0.0008(8)
O4 0.0522(14) 0.0381(13) 0.0151(9) 0.0094(9) 0.0108(9) 0.0209(10)
O5 0.0279(9) 0.0292(11) 0.0130(8) 0.0051(7) 0.0030(6) -0.0048(7)
O6 0.0286(9) 0.0183(10) 0.0311(10) 0.0039(8) 0.0063(8) 0.0027(7)
O7 0.0260(9) 0.0270(11) 0.0251(10) 0.0107(8) 0.0057(7) 0.0057(8)
O8 0.0307(10) 0.0195(10) 0.0149(9) 0.0026(7) 0.0020(7) -0.0026(7)
C1 0.0179(10) 0.0197(12) 0.0136(10) 0.0073(9) 0.0013(7) -0.0012(8)
C2 0.0238(11) 0.0222(14) 0.0172(11) 0.0056(10) 0.0020(9) 0.0016(9)
C3 0.0210(11) 0.0319(16) 0.0231(13) 0.0095(11) 0.0057(9) 0.0075(10)
C4 0.0188(11) 0.0368(17) 0.0242(12) 0.0121(11) 0.0008(9) 0.0015(10)
C5 0.0272(12) 0.0288(15) 0.0187(12) 0.0044(11) -0.0025(9) -0.0018(10)
C6 0.0253(11) 0.0215(13) 0.0157(11) 0.0051(9) 0.0021(9) 0.0015(9)
C7 0.0177(9) 0.0165(11) 0.0162(10) 0.0069(9) 0.0033(7) -0.0008(8)
C8 0.0187(10) 0.0158(12) 0.0172(11) 0.0076(9) 0.0018(8) 0.0000(8)
C9 0.0208(10) 0.0252(13) 0.0172(10) 0.0109(10) -0.0008(8) -0.0040(9)
C10 0.0185(10) 0.0238(13) 0.0165(10) 0.0104(9) 0.0020(8) 0.0013(8)
C11 0.0254(11) 0.0247(14) 0.0182(11) 0.0088(10) 0.0026(9) 0.0037(9)
C12 0.0259(13) 0.0392(17) 0.0202(12) 0.0109(11) 0.0059(9) 0.0105(11)
C13 0.0200(11) 0.0470(19) 0.0290(14) 0.0203(13) 0.0064(10) 0.0064(11)
C14 0.0184(11) 0.0378(16) 0.0266(13) 0.0174(12) 0.0008(9) -0.0041(10)
C15 0.0202(11) 0.0253(14) 0.0189(11) 0.0105(10) 0.0003(9) -0.0020(9)
C16 0.0312(13) 0.0174(13) 0.0153(11) 0.0076(10) 0.0041(9) -0.0008(10)
C17 0.0326(14) 0.0210(14) 0.0169(11) 0.0082(10) 0.0062(9) 0.0020(10)
C18 0.0348(14) 0.0220(14) 0.0196(12) 0.0081(11) 0.0008(10) 0.0027(10)
C19 0.0431(15) 0.0134(13) 0.0170(11) 0.0064(10) 0.0034(10) 0.0009(10)
C20 0.0382(14) 0.0184(13) 0.0182(12) 0.0065(10) 0.0082(10) -0.0030(11)
C21 0.0307(13) 0.0223(14) 0.0209(12) 0.0072(10) 0.0093(10) 0.0013(10)
C22 0.062(2) 0.0269(18) 0.0171(12) 0.0076(11) 0.0011(14) 0.0096(15)
C23 0.025(2) 0.028(3) 0.020(2) 0.0062(17) 0.002(2) 0.0067(18)
C24 0.0242(18) 0.030(2) 0.040(2) 0.0087(19) 0.0007(17) 0.0044(15)
C25 0.0293(18) 0.032(2) 0.049(2) 0.0042(19) -0.0036(18) 0.0056(16)
C26 0.037(2) 0.034(2) 0.036(2) -0.0030(18) -0.0100(17) 0.0162(18)
C27 0.042(2) 0.044(3) 0.0237(18) 0.0063(17) -0.0022(18) 0.020(2)
C28 0.034(2) 0.040(3) 0.022(2) 0.0100(17) 0.0036(16) 0.0122(18)
C29 0.046(3) 0.046(3) 0.049(3) -0.012(3) -0.021(2) 0.022(3)
C30 0.0199(10) 0.0183(12) 0.0173(10) 0.0044(9) 0.0022(8) -0.0035(8)
C31 0.0258(12) 0.0249(14) 0.0290(13) 0.0143(11) 0.0026(10) -0.0023(10)
C32 0.0296(13) 0.0324(16) 0.0275(13) 0.0148(12) 0.0052(10) -0.0061(11)
C33 0.0261(12) 0.0256(14) 0.0243(12) 0.0034(11) 0.0070(10) -0.0035(10)
C34 0.0219(11) 0.0320(16) 0.0309(14) 0.0112(12) 0.0041(10) 0.0012(10)
C35 0.0227(11) 0.0277(14) 0.0231(12) 0.0113(11) 0.0007(9) -0.0015(10)
C36 0.0314(15) 0.0373(18) 0.0375(16) 0.0093(14) 0.0153(13) -0.0014(13)
C37 0.0267(11) 0.0142(12) 0.0122(10) 0.0070(8) 0.0014(8) 0.0005(8)
C38 0.0245(11) 0.0278(15) 0.0212(12) 0.0134(11) 0.0001(9) 0.0036(10)
C39 0.0346(14) 0.0296(16) 0.0166(11) 0.0130(11) -0.0034(10) 0.0002(11)
C40 0.0351(14) 0.0162(13) 0.0152(11) 0.0065(10) 0.0034(9) -0.0026(10)
C41 0.0235(11) 0.0264(15) 0.0221(12) 0.0097(11) 0.0051(9) 0.0029(10)
C42 0.0290(12) 0.0210(13) 0.0176(11) 0.0095(10) 0.0039(9) 0.0090(10)
C43 0.046(2) 0.028(2) 0.0217(14) 0.0116(14) 0.0111(13) -0.0009(16)
S1' 0.0201(19) 0.018(2) 0.0123(18) 0.0051(16) -0.0042(15) 0.0002(16)
S2' 0.022(2) 0.017(2) 0.017(2) 0.0077(18) -0.0056(18) 0.003(2)
S3' 0.029(3) 0.018(2) 0.016(2) 0.0074(19) 0.001(2) 0.002(2)
S4' 0.022(2) 0.021(2) 0.0114(19) 0.0019(16) 0.0067(17) 0.0034(17)
N1' 0.018(3) 0.016(3) 0.014(3) 0.005(3) -0.003(3) 0.003(3)
N2' 0.018(4) 0.019(3) 0.014(3) 0.007(3) 0.004(3) 0.004(3)
O1' 0.029(6) 0.027(7) 0.011(4) 0.006(4) 0.001(4) -0.005(5)
O2' 0.028(5) 0.017(4) 0.033(7) 0.004(5) -0.007(5) 0.007(5)
O3' 0.017(4) 0.024(7) 0.018(6) 0.011(5) -0.003(4) 0.004(4)
O4' 0.027(6) 0.016(5) 0.023(5) 0.004(5) -0.007(5) 0.000(5)
O5' 0.025(4) 0.026(7) 0.021(7) 0.009(6) 0.004(4) 0.002(5)
O6' 0.019(7) 0.020(5) 0.021(4) 0.006(4) 0.000(4) 0.002(5)
O7' 0.025(5) 0.020(4) 0.023(6) 0.006(4) 0.003(5) 0.004(4)
O8' 0.031(7) 0.027(7) 0.021(5) 0.008(5) 0.009(4) 0.003(5)
C1' 0.016(3) 0.015(4) 0.012(4) 0.005(3) 0.001(3) 0.004(3)
C2' 0.015(4) 0.016(4) 0.013(4) 0.005(3) 0.003(3) 0.004(3)
C3' 0.019(4) 0.022(4) 0.020(4) 0.007(3) 0.006(3) 0.003(3)
C4' 0.021(4) 0.024(4) 0.023(4) 0.006(3) 0.005(3) 0.003(3)
C5' 0.020(4) 0.021(4) 0.020(4) 0.008(3) 0.002(4) 0.002(3)
C6' 0.016(4) 0.014(4) 0.015(4) 0.006(3) 0.000(3) 0.002(3)
C7' 0.016(3) 0.013(4) 0.011(3) 0.006(3) 0.002(2) 0.002(3)
C8' 0.014(3) 0.012(4) 0.010(3) 0.006(3) 0.000(2) 0.001(3)
C9' 0.015(3) 0.016(4) 0.013(3) 0.005(3) 0.003(3) 0.002(3)
C10' 0.015(4) 0.013(4) 0.012(3) 0.005(3) 0.000(3) 0.001(3)
C11' 0.015(4) 0.017(4) 0.013(4) 0.003(3) 0.000(3) 0.000(3)
C12' 0.015(4) 0.017(4) 0.013(4) 0.001(3) 0.000(3) 0.003(4)
C13' 0.017(4) 0.019(5) 0.019(4) 0.006(3) 0.001(4) 0.003(3)
C14' 0.014(5) 0.015(4) 0.017(5) 0.005(3) 0.005(3) 0.002(3)
C15' 0.014(4) 0.017(5) 0.017(5) 0.005(3) 0.002(3) 0.004(3)
C16' 0.021(3) 0.019(4) 0.019(4) 0.006(3) 0.001(3) 0.001(3)
C17' 0.025(4) 0.024(5) 0.023(4) 0.011(3) 0.000(3) 0.000(4)
C18' 0.027(4) 0.028(5) 0.028(4) 0.011(4) 0.003(3) -0.001(4)
C19' 0.025(4) 0.028(5) 0.028(4) 0.008(3) 0.003(3) 0.001(4)
C20' 0.023(4) 0.026(5) 0.026(4) 0.006(3) 0.002(3) 0.004(4)
C21' 0.020(3) 0.020(5) 0.022(4) 0.006(3) 0.000(3) 0.005(4)
C22' 0.026(5) 0.032(9) 0.031(8) 0.001(7) 0.005(6) 0.000(7)
C23' 0.025(4) 0.024(4) 0.023(3) 0.010(3) 0.000(3) 0.003(4)
C24' 0.024(5) 0.025(5) 0.024(4) 0.011(4) 0.001(3) 0.003(4)
C25' 0.026(5) 0.026(6) 0.024(4) 0.012(4) -0.002(3) 0.002(4)
C26' 0.024(5) 0.025(6) 0.025(5) 0.008(4) 0.002(3) 0.001(4)
C27' 0.024(5) 0.025(6) 0.025(5) 0.007(4) 0.000(3) 0.004(4)
C28' 0.026(4) 0.027(5) 0.027(5) 0.008(4) 0.002(3) 0.007(4)
C29' 0.028(10) 0.023(11) 0.026(7) 0.011(8) 0.000(6) -0.001(8)
C30' 0.025(4) 0.021(5) 0.021(4) 0.009(3) 0.001(3) 0.003(4)
C31' 0.026(5) 0.024(6) 0.022(5) 0.009(4) 0.002(3) 0.002(4)
C32' 0.027(5) 0.024(6) 0.024(5) 0.009(4) 0.002(3) 0.004(4)
C33' 0.029(5) 0.023(6) 0.024(5) 0.010(4) 0.000(3) 0.002(4)
C34' 0.027(5) 0.024(6) 0.023(4) 0.010(4) 0.002(3) -0.003(4)
C35' 0.025(5) 0.021(6) 0.021(4) 0.008(4) 0.003(3) 0.000(4)
C36' 0.049(10) 0.039(11) 0.020(8) 0.009(7) 0.002(7) 0.016(7)
C37' 0.027(3) 0.028(4) 0.027(4) 0.007(3) 0.001(3) 0.007(3)
C38' 0.036(4) 0.035(5) 0.035(5) 0.013(4) 0.001(3) 0.008(4)
C39' 0.040(5) 0.037(5) 0.037(5) 0.014(4) -0.001(4) 0.008(4)
C41' 0.039(5) 0.039(5) 0.038(5) 0.012(4) -0.001(4) 0.007(4)
C40' 0.034(4) 0.038(5) 0.035(5) 0.010(4) -0.002(4) 0.005(4)
C42' 0.031(4) 0.035(5) 0.034(5) 0.009(4) -0.002(4) 0.004(3)
C43' 0.041(7) 0.046(10) 0.039(9) 0.017(7) -0.002(7) 0.003(7)
C23" 0.022(3) 0.028(4) 0.023(4) 0.004(3) 0.005(3) 0.009(3)
C24" 0.026(3) 0.029(4) 0.031(3) 0.003(3) -0.001(3) 0.008(2)
C25" 0.027(3) 0.034(4) 0.040(4) 0.002(3) -0.006(3) 0.007(3)
C26" 0.028(3) 0.042(4) 0.038(3) 0.007(3) -0.004(3) 0.014(3)
C27" 0.031(3) 0.041(4) 0.030(3) 0.013(3) 0.003(3) 0.015(3)
C28" 0.026(3) 0.034(4) 0.025(3) 0.012(3) 0.005(2) 0.014(3)
C29" 0.045(5) 0.059(7) 0.059(6) 0.007(5) -0.018(5) 0.026(5)
C1S 0.078(5) 0.047(4) 0.065(4) 0.029(3) -0.008(3) -0.004(3)
Cl1S 0.0801(12) 0.0484(10) 0.0796(13) 0.0233(9) -0.0234(10) -0.0033(8)
Cl2S 0.0792(11) 0.0551(9) 0.0415(7) 0.0204(7) 0.0137(7) 0.0233(8)
C1T 0.049(3) 0.066(4) 0.071(4) 0.036(3) 0.003(3) -0.007(3)
Cl1T 0.0559(13) 0.0684(17) 0.0832(18) 0.0381(15) -0.0115(12) -0.0182(12)
Cl2T 0.075(2) 0.093(3) 0.073(2) 0.0171(19) 0.0119(16) 0.0081(18)
C1T' 0.059(6) 0.098(7) 0.103(7) -0.005(6) 0.000(6) 0.028(6)
Cl1' 0.063(3) 0.146(5) 0.128(5) -0.035(4) -0.024(3) 0.040(3)
Cl2' 0.073(2) 0.066(2) 0.063(2) 0.0235(18) 0.0153(17) 0.0104(17)
C1T" 0.095(8) 0.264(13) 0.261(13) 0.161(12) -0.011(9) 0.034(9)
Cl1" 0.090(5) 0.261(13) 0.234(12) 0.148(10) -0.013(6) 0.037(7)
Cl2" 0.103(6) 0.259(12) 0.271(12) 0.200(10) 0.000(7) 0.030(7)
C1TX 0.110(6) 0.117(6) 0.116(6) 0.045(4) 0.002(4) 0.016(4)
Cl1X 0.101(5) 0.113(6) 0.110(5) 0.050(4) -0.005(4) 0.021(4)
Cl2X 0.129(8) 0.133(8) 0.143(8) 0.048(6) 0.006(7) 0.014(7)
C1Y 0.075(5) 0.081(5) 0.079(5) 0.026(3) 0.007(4) 0.008(4)
Cl1Y 0.041(4) 0.067(5) 0.072(5) 0.032(4) 0.022(4) 0.004(4)
Cl2Y 0.078(4) 0.089(4) 0.082(4) 0.030(3) 0.004(3) 0.003(3)

loop_
_atom_type_symbol
_atom_type_description
_atom_type_scat_dispersion_real
_atom_type_scat_dispersion_imag
_atom_type_scat_source
C C 0.0033 0.0016 'International Tables Vol C Tables 4.2.6.8 and 6.1.1.4'
H H 0.0000 0.0000 'International Tables Vol C Tables 4.2.6.8 and 6.1.1.4'
N N 0.0061 0.0033 'International Tables Vol C Tables 4.2.6.8 and 6.1.1.4'
O O 0.0106 0.0060 'International Tables Vol C Tables 4.2.6.8 and 6.1.1.4'
S S 0.1246 0.1234 'International Tables Vol C Tables 4.2.6.8 and 6.1.1.4'
Cl Cl 0.1484 0.1585 'International Tables Vol C Tables 4.2.6.8 and 6.1.1.4'

loop_
_geom_angle_atom_site_label_1
_geom_angle_atom_site_label_2
_geom_angle_atom_site_label_3
_geom_angle
O1 S1 O2 120.07(13)
O1 S1 N1 106.47(13)
O2 S1 N1 103.88(12)
O1 S1 C16 108.30(13)
O2 S1 C16 108.88(14)
N1 S1 C16 108.72(12)
O4 S2 O3 120.51(16)
O4 S2 N1 106.83(12)
O3 S2 N1 104.72(12)
O4 S2 C23 106.3(3)
O3 S2 C23 110.4(2)
N1 S2 C23 107.4(5)
O5 S3 O6 120.57(12)
O5 S3 N2 105.86(11)
O6 S3 N2 104.68(12)
O5 S3 C30 109.40(12)
O6 S3 C30 109.02(13)
N2 S3 C30 106.30(11)
O7 S4 O8 119.52(13)
O7 S4 N2 110.14(12)
O8 S4 N2 102.57(12)
O7 S4 C37 109.23(12)
O8 S4 C37 109.41(12)
N2 S4 C37 104.89(11)
C7 N1 S2 121.43(17)
C7 N1 S1 117.71(17)
S2 N1 S1 120.13(12)
C9 N2 S3 114.23(16)
C9 N2 S4 115.92(17)
S3 N2 S4 119.10(12)
C6 C1 C2 118.9(2)
C6 C1 C7 122.9(2)
C2 C1 C7 118.1(2)
C3 C2 C1 120.8(3)
C4 C3 C2 119.9(3)
C5 C4 C3 119.6(3)
C4 C5 C6 120.8(3)
C5 C6 C1 120.0(3)
C8 C7 N1 118.8(2)
C8 C7 C1 124.5(2)
N1 C7 C1 115.91(19)
C7 C8 C10 120.2(2)
C7 C8 C9 120.0(2)
C10 C8 C9 119.6(2)
N2 C9 C8 115.68(19)
C15 C10 C11 119.4(2)
C15 C10 C8 119.5(2)
C11 C10 C8 121.1(2)
C12 C11 C10 119.9(3)
C13 C12 C11 120.4(3)
C12 C13 C14 120.1(3)
C13 C14 C15 119.9(3)
C14 C15 C10 120.3(3)
C17 C16 C21 121.1(2)
C17 C16 S1 118.89(19)
C21 C16 S1 119.8(2)
C16 C17 C18 118.9(2)
C17 C18 C19 120.8(3)
C20 C19 C18 119.3(3)
C20 C19 C22 120.5(3)
C18 C19 C22 120.2(3)
C19 C20 C21 121.0(2)
C20 C21 C16 119.0(3)
C28 C23 C24 121.1(4)
C28 C23 S2 120.7(4)
C24 C23 S2 118.0(4)
C23 C24 C25 118.9(5)
C26 C25 C24 120.6(5)
C27 C26 C25 119.4(4)
C27 C26 C29 119.6(6)
C25 C26 C29 121.0(7)
C26 C27 C28 120.9(5)
C23 C28 C27 119.0(5)
C35 C30 C31 121.0(2)
C35 C30 S3 119.5(2)
C31 C30 S3 119.4(2)
C32 C31 C30 118.4(3)
C33 C32 C31 121.5(3)
C32 C33 C34 118.8(2)
C32 C33 C36 120.8(3)
C34 C33 C36 120.4(3)
C33 C34 C35 121.1(3)
C30 C35 C34 119.1(3)
C42 C37 C38 121.6(2)
C42 C37 S4 119.76(18)
C38 C37 S4 118.58(19)
C39 C38 C37 118.6(2)
C38 C39 C40 121.4(3)
C39 C40 C41 118.3(2)
C39 C40 C43 120.7(3)
C41 C40 C43 121.1(3)
C42 C41 C40 121.6(3)
C37 C42 C41 118.5(2)
O2' S1' O1' 119.9
O2' S1' N1' 104.6
O1' S1' N1' 107.8
O2' S1' C16' 109.6
O1' S1' C16' 107.5
N1' S1' C16' 106.8
O3' S2' O4' 121.3
O3' S2' C23' 111.1
O4' S2' C23' 106.5
O3' S2' N1' 106.4
O4' S2' N1' 104.8
C23' S2' N1' 105.7
O5' S3' O6' 120.1
O5' S3' N2' 109.3
O6' S3' N2' 103.4
O5' S3' C30' 110.3
O6' S3' C30' 107.6
N2' S3' C30' 104.8
O8' S4' O7' 120.7
O8' S4' N2' 103.3
O7' S4' N2' 106.3
O8' S4' C37' 111.6
O7' S4' C37' 108.4
N2' S4' C37' 105.1
C7' N1' S1' 120.1
C7' N1' S2' 119.2
S1' N1' S2' 119.5
C9' N2' S3' 116.0
C9' N2' S4' 114.4
S3' N2' S4' 120.9
C2' C1' C6' 118.2
C2' C1' C7' 120.8
C6' C1' C7' 120.5
C3' C2' C1' 120.5
C2' C3' C4' 120.7
C5' C4' C3' 119.5
C6' C5' C4' 119.6
C5' C6' C1' 121.1
C8' C7' N1' 117.7
C8' C7' C1' 123.1
N1' C7' C1' 115.7
C7' C8' C10' 120.9
C7' C8' C9' 118.4
C10' C8' C9' 120.6
N2' C9' C8' 115.1
C11' C10' C15' 117.7
C11' C10' C8' 121.8
C15' C10' C8' 120.5
C12' C11' C10' 121.1
C11' C12' C13' 121.1
C12' C13' C14' 118.2
C15' C14' C13' 120.3
C14' C15' C10' 121.2
C17' C16' C21' 118.9
C17' C16' S1' 119.4
C21' C16' S1' 121.5
C18' C17' C16' 118.2
C17' C18' C19' 122.6
C20' C19' C18' 117.9
C20' C19' C22' 122.8
C18' C19' C22' 119.3
C19' C20' C21' 121.1
C20' C21' C16' 120.5
C28' C23' C24' 112.5
C28' C23' S2' 125.5
C24' C23' S2' 119.6
C25' C24' C23' 122.2
C24' C25' C26' 119.8
C27' C26' C25' 118.5
C27' C26' C29' 118.6
C25' C26' C29' 122.6
C26' C27' C28' 120.2
C23' C28' C27' 120.6
C35' C30' C31' 120.3
C35' C30' S3' 116.7
C31' C30' S3' 122.8
C30' C31' C32' 118.7
C33' C32' C31' 121.7
C32' C33' C34' 118.2
C32' C33' C36' 122.4
C34' C33' C36' 119.3
C35' C34' C33' 120.6
C30' C35' C34' 119.3
C42' C37' C38' 120.9
C42' C37' S4' 121.4
C38' C37' S4' 117.7
C39' C38' C37' 119.5
C41' C39' C38' 121.1
C39' C41' C40' 117.6
C39' C41' C43' 121.4
C40' C41' C43' 121.0
C42' C40' C41' 122.5
C37' C42' C40' 118.2
C28" C23" C24" 121.5(6)
C23" C24" C25" 118.6(7)
C26" C25" C24" 120.7(7)
C27" C26" C25" 119.5(5)
C27" C26" C29" 119.6(8)
C25" C26" C29" 120.8(8)
C26" C27" C28" 120.7(7)
C23" C28" C27" 118.9(7)
Cl1S C1S Cl2S 116.0(3)
Cl1T C1T Cl2T 114.6(5)
Cl1' C1T' Cl2' 112.4(5)
Cl1" C1T" Cl2" 112.2(6)
Cl1X C1TX Cl2X 114.3(7)
Cl2Y Cl1X C1TX 126.2(13)
Cl1Y C1Y Cl2Y 116.4(4)
Cl1X Cl2Y C1Y 123.7(12)

loop_
_geom_bond_atom_site_label_1
_geom_bond_atom_site_label_2
_geom_bond_distance
S1 O1 1.432(2)
S1 O2 1.433(2)
S1 N1 1.695(2)
S1 C16 1.760(3)
S2 O4 1.422(2)
S2 O3 1.424(2)
S2 N1 1.694(2)
S2 C23 1.763(4)
S3 O5 1.428(2)
S3 O6 1.431(2)
S3 N2 1.687(2)
S3 C30 1.754(2)
S4 O7 1.432(2)
S4 O8 1.437(2)
S4 N2 1.704(2)
S4 C37 1.754(2)
N1 C7 1.465(3)
N2 C9 1.489(3)
C1 C6 1.398(3)
C1 C2 1.400(4)
C1 C7 1.492(3)
C2 C3 1.389(4)
C3 C4 1.389(4)
C4 C5 1.387(4)
C5 C6 1.389(4)
C7 C8 1.343(3)
C8 C10 1.486(3)
C8 C9 1.519(3)
C10 C15 1.398(4)
C10 C11 1.400(4)
C11 C12 1.391(4)
C12 C13 1.385(5)
C13 C14 1.391(4)
C14 C15 1.392(3)
C16 C17 1.385(4)
C16 C21 1.396(3)
C17 C18 1.392(4)
C18 C19 1.399(4)
C19 C20 1.379(4)
C19 C22 1.506(4)
C20 C21 1.389(4)
C23 C28 1.381(6)
C23 C24 1.396(7)
C24 C25 1.396(6)
C25 C26 1.389(9)
C26 C27 1.386(9)
C26 C29 1.528(6)
C27 C28 1.398(7)
C30 C35 1.383(4)
C30 C31 1.398(4)
C31 C32 1.394(4)
C32 C33 1.383(4)
C33 C34 1.388(4)
C33 C36 1.508(4)
C34 C35 1.393(4)
C37 C42 1.380(4)
C37 C38 1.395(3)
C38 C39 1.389(4)
C39 C40 1.390(4)
C40 C41 1.396(4)
C40 C43 1.502(4)
C41 C42 1.389(3)
S1' O2' 1.4276
S1' O1' 1.4420
S1' N1' 1.6893
S1' C16' 1.7617
S2' O3' 1.4262
S2' O4' 1.4305
S2' C23' 1.6372
S2' N1' 1.7050
S3' O5' 1.4136
S3' O6' 1.4388
S3' N2' 1.6750
S3' C30' 1.7672
S4' O8' 1.4256
S4' O7' 1.4396
S4' N2' 1.7045
S4' C37' 1.7567
N1' C7' 1.4669
N2' C9' 1.4774
C1' C2' 1.3890
C1' C6' 1.4133
C1' C7' 1.4942
C2' C3' 1.3797
C3' C4' 1.3962
C4' C5' 1.3873
C5' C6' 1.3807
C7' C8' 1.3518
C8' C10' 1.4770
C8' C9' 1.5103
C10' C11' 1.3885
C10' C15' 1.4036
C11' C12' 1.3844
C12' C13' 1.3888
C13' C14' 1.4030
C14' C15' 1.3850
C16' C17' 1.4006
C16' C21' 1.4017
C17' C18' 1.3919
C18' C19' 1.3935
C19' C20' 1.3717
C19' C22' 1.5004
C20' C21' 1.3941
C23' C28' 1.3914
C23' C24' 1.4467
C24' C25' 1.3852
C25' C26' 1.3859
C26' C27' 1.3845
C26' C29' 1.5274
C27' C28' 1.4098
C30' C35' 1.3772
C30' C31' 1.3937
C31' C32' 1.3953
C32' C33' 1.3698
C33' C34' 1.4003
C33' C36' 1.5094
C34' C35' 1.3979
C37' C42' 1.3704
C37' C38' 1.3980
C38' C39' 1.3876
C39' C41' 1.3778
C41' C40' 1.4030
C41' C43' 1.4951
C40' C42' 1.3874
C23" C28" 1.381(7)
C23" C24" 1.394(7)
C24" C25" 1.397(7)
C25" C26" 1.389(10)
C26" C27" 1.386(10)
C26" C29" 1.529(7)
C27" C28" 1.396(7)
C1S Cl1S 1.720(5)
C1S Cl2S 1.725(5)
C1T Cl1T 1.708(6)
C1T Cl2T 1.726(6)
C1T' Cl1' 1.713(6)
C1T' Cl2' 1.724(7)
C1T" Cl1" 1.714(6)
C1T" Cl2" 1.725(7)
C1TX Cl1X 1.713(7)
C1TX Cl2X 1.724(7)
Cl1X Cl2Y 1.30(2)
C1Y Cl1Y 1.723(5)
C1Y Cl2Y 1.728(5)

loop_
_geom_torsion_atom_site_label_1
_geom_torsion_atom_site_label_2
_geom_torsion_atom_site_label_3
_geom_torsion_atom_site_label_4
_geom_torsion
O4_a S2_a N1_a C7_a 137.8(2)
O3 S2 N1 C7 8.9(2)
C23 S2 N1 C7 -108.5(3)
O4 S2 N1 S1 -32.11(19)
O3 S2 N1 S1 -161.00(16)
C23 S2 N1 S1 81.6(2)
O1 S1 N1 C7 145.85(18)
O2 S1 N1 C7 18.2(2)
C16 S1 N1 C7 -97.7(2)
O1 S1 N1 S2 -43.88(18)
O2 S1 N1 S2 -171.57(14)
C16 S1 N1 S2 72.60(17)
O5 S3 N2 C9 -176.78(17)
O6 S3 N2 C9 54.82(19)
C30 S3 N2 C9 -60.5(2)
O5 S3 N2 S4 -33.74(16)
O6 S3 N2 S4 -162.13(13)
C30 S3 N2 S4 82.55(15)
O7 S4 N2 C9 97.16(18)
O8 S4 N2 C9 -31.11(19)
C37 S4 N2 C9 -145.42(17)
O7 S4 N2 S3 -45.29(16)
O8 S4 N2 S3 -173.56(13)
C37 S4 N2 S3 72.14(15)
C6 C1 C2 C3 -0.2(4)
C7 C1 C2 C3 175.8(2)
C1 C2 C3 C4 0.6(4)
C2 C3 C4 C5 -0.3(4)
C3 C4 C5 C6 -0.5(4)
C4 C5 C6 C1 0.9(4)
C2 C1 C6 C5 -0.5(4)
C7 C1 C6 C5 -176.3(2)
S2 N1 C7 C8 98.3(3)
S1 N1 C7 C8 -91.5(3)
S2 N1 C7 C1 -91.6(2)
S1 N1 C7 C1 78.5(2)
C6 C1 C7 C8 -131.5(3)
C2 C1 C7 C8 52.7(4)
C6 C1 C7 N1 59.1(3)
C2 C1 C7 N1 -116.7(3)
N1 C7 C8 C10 -179.7(2)
C1 C7 C8 C10 11.2(4)
N1 C7 C8 C9 6.3(4)
C1 C7 C8 C9 -162.8(2)
S3 N2 C9 C8 -136.1(2)
S4 N2 C9 C8 79.6(3)
C7 C8 C9 N2 -166.7(2)
C10 C8 C9 N2 19.2(3)
C7 C8 C10 C15 55.2(4)
C9 C8 C10 C15 -130.8(3)
C7 C8 C10 C11 -123.9(3)
C9 C8 C10 C11 50.1(3)
C15 C10 C11 C12 -0.7(4)
C8 C10 C11 C12 178.4(2)
C10 C11 C12 C13 1.6(4)
C11 C12 C13 C14 -1.2(4)
C12 C13 C14 C15 -0.2(4)
C13 C14 C15 C10 1.1(4)
C11 C10 C15 C14 -0.6(4)
C8 C10 C15 C14 -179.8(2)
O1 S1 C16 C17 -163.1(2)
O2 S1 C16 C17 -31.0(3)
N1 S1 C16 C17 81.6(2)
O1 S1 C16 C21 12.4(3)
O2 S1 C16 C21 144.5(2)
N1 S1 C16 C21 -102.9(2)
C21 C16 C17 C18 0.5(4)
S1 C16 C17 C18 176.0(2)
C16 C17 C18 C19 -0.4(4)
C17 C18 C19 C20 0.7(4)
C17 C18 C19 C22 -179.6(3)
C18 C19 C20 C21 -1.0(4)
C22 C19 C20 C21 179.3(3)
C19 C20 C21 C16 1.0(4)
C17 C16 C21 C20 -0.8(4)
S1 C16 C21 C20 -176.2(2)
O4 S2 C23 C28 -155.9(9)
O3 S2 C23 C28 -23.6(12)
N1 S2 C23 C28 90.1(10)
O4 S2 C23 C24 19.9(11)
O3 S2 C23 C24 152.3(8)
N1 S2 C23 C24 -94.1(10)
C28 C23 C24 C25 -1.4(16)
S2 C23 C24 C25 -177.2(6)
C23 C24 C25 C26 0.9(11)
C24 C25 C26 C27 -0.2(8)
C24 C25 C26 C29 179.3(5)
C25 C26 C27 C28 0.1(8)
C29 C26 C27 C28 -179.5(5)
C24 C23 C28 C27 1.3(16)
S2 C23 C28 C27 177.0(7)
C26 C27 C28 C23 -0.6(10)
O5 S3 C30 C35 18.6(3)
O6 S3 C30 C35 152.4(2)
N2 S3 C30 C35 -95.2(2)
O5 S3 C30 C31 -162.9(2)
O6 S3 C30 C31 -29.1(3)
N2 S3 C30 C31 83.2(2)
C35 C30 C31 C32 2.2(4)
S3 C30 C31 C32 -176.2(2)
C30 C31 C32 C33 -1.5(4)
C31 C32 C33 C34 -0.4(5)
C31 C32 C33 C36 179.4(3)
C32 C33 C34 C35 1.8(4)
C36 C33 C34 C35 -178.1(3)
C31 C30 C35 C34 -0.9(4)
S3 C30 C35 C34 177.5(2)
C33 C34 C35 C30 -1.1(4)
O7 S4 C37 C42 -174.5(2)
O8 S4 C37 C42 -42.0(3)
N2 S4 C37 C42 67.4(2)
O7 S4 C37 C38 2.5(3)
O8 S4 C37 C38 135.1(2)
N2 S4 C37 C38 -115.5(2)
C42 C37 C38 C39 -2.0(4)
S4 C37 C38 C39 -179.0(2)
C37 C38 C39 C40 -0.2(4)
C38 C39 C40 C41 1.4(4)
C38 C39 C40 C43 -177.7(3)
C39 C40 C41 C42 -0.7(4)
C43 C40 C41 C42 178.5(3)
C38 C37 C42 C41 2.7(4)
S4 C37 C42 C41 179.7(2)
C40 C41 C42 C37 -1.4(4)
O2' S1' N1' C7' -1.9
O1' S1' N1' C7' 126.7
C16' S1' N1' C7' -118.0
O2' S1' N1' S2' -169.6
O1' S1' N1' S2' -41.0
C16' S1' N1' S2' 74.3
O3' S2' N1' C7' 145.5
O4' S2' N1' C7' 16.0
C23' S2' N1' C7' -96.3
O3' S2' N1' S1' -46.7
O4' S2' N1' S1' -176.2
C23' S2' N1' S1' 71.5
O5' S3' N2' C9' 104.1
O6' S3' N2' C9' -25.0
C30' S3' N2' C9' -137.6
O5' S3' N2' S4' -41.7
O6' S3' N2' S4' -170.8
C30' S3' N2' S4' 76.5
O8' S4' N2' C9' -168.8
O7' S4' N2' C9' 63.2
C37' S4' N2' C9' -51.7
O8' S4' N2' S3' -22.5
O7' S4' N2' S3' -150.5
C37' S4' N2' S3' 94.6
C6' C1' C2' C3' -0.9
C7' C1' C2' C3' -173.1
C1' C2' C3' C4' 4.5
C2' C3' C4' C5' -2.8
C3' C4' C5' C6' -2.3
C4' C5' C6' C1' 5.9
C2' C1' C6' C5' -4.3
C7' C1' C6' C5' 167.9
S1' N1' C7' C8' 107.4
S2' N1' C7' C8' -84.8
S1' N1' C7' C1' -93.0
S2' N1' C7' C1' 74.7
C2' C1' C7' C8' -140.3
C6' C1' C7' C8' 47.7
C2' C1' C7' N1' 61.3
C6' C1' C7' N1' -110.6
N1' C7' C8' C10' 177.2
C1' C7' C8' C10' 19.2
N1' C7' C8' C9' 0.4
C1' C7' C8' C9' -157.6
S3' N2' C9' C8' 78.8
S4' N2' C9' C8' -133.2
C7' C8' C9' N2' -161.2
C10' C8' C9' N2' 22.0
C7' C8' C10' C11' -132.2
C9' C8' C10' C11' 44.6
C7' C8' C10' C15' 48.1
C9' C8' C10' C15' -135.1
C15' C10' C11' C12' -5.6
C8' C10' C11' C12' 174.7
C10' C11' C12' C13' 7.0
C11' C12' C13' C14' -3.2
C12' C13' C14' C15' -1.8
C13' C14' C15' C10' 3.1
C11' C10' C15' C14' 0.6
C8' C10' C15' C14' -179.7
O2' S1' C16' C17' -35.9
O1' S1' C16' C17' -167.7
N1' S1' C16' C17' 76.8
O2' S1' C16' C21' 148.6
O1' S1' C16' C21' 16.8
N1' S1' C16' C21' -98.7
C21' C16' C17' C18' -9.1
S1' C16' C17' C18' 175.3
C16' C17' C18' C19' 11.4
C17' C18' C19' C20' -6.7
C17' C18' C19' C22' 171.7
C18' C19' C20' C21' -0.3
C22' C19' C20' C21' -178.6
C19' C20' C21' C16' 2.3
C17' C16' C21' C20' 2.5
S1' C16' C21' C20' 178.0
O3' S2' C23' C28' 163.2
O4' S2' C23' C28' -62.9
N1' S2' C23' C28' 48.2
O3' S2' C23' C24' 2.2
O4' S2' C23' C24' 136.2
N1' S2' C23' C24' -112.7
C28' C23' C24' C25' 22.9
S2' C23' C24' C25' -173.9
C23' C24' C25' C26' -11.3
C24' C25' C26' C27' 3.9
C24' C25' C26' C29' -170.2
C25' C26' C27' C28' -9.6
C29' C26' C27' C28' 164.7
C24' C23' C28' C27' -28.4
S2' C23' C28' C27' 169.5
C26' C27' C28' C23' 23.4
O5' S3' C30' C35' 26.1
O6' S3' C30' C35' 158.9
N2' S3' C30' C35' -91.5
O5' S3' C30' C31' -159.4
O6' S3' C30' C31' -26.5
N2' S3' C30' C31' 83.1
C35' C30' C31' C32' -10.3
S3' C30' C31' C32' 175.4
C30' C31' C32' C33' 2.0
C31' C32' C33' C34' 8.0
C31' C32' C33' C36' -168.3
C32' C33' C34' C35' -10.1
C36' C33' C34' C35' 166.3
C31' C30' C35' C34' 8.2
S3' C30' C35' C34' -177.1
C33' C34' C35' C30' 2.1
O8' S4' C37' C42' 30.5
O7' S4' C37' C42' 165.8
N2' S4' C37' C42' -80.8
O8' S4' C37' C38' -151.3
O7' S4' C37' C38' -16.0
N2' S4' C37' C38' 97.4
C42' C37' C38' C39' 5.0
S4' C37' C38' C39' -173.1
C37' C38' C39' C41' -4.0
C38' C39' C41' C40' 2.6
C38' C39' C41' C43' -178.2
C39' C41' C40' C42' -2.3
C43' C41' C40' C42' 178.5
C38' C37' C42' C40' -4.6
S4' C37' C42' C40' 173.5
C41' C40' C42' C37' 3.3
C28" C23" C24" C25" -1(3)
C23" C24" C25" C26" 0(2)
C24" C25" C26" C27" -0.4(17)
C24" C25" C26" C29" -175.7(11)
C25" C26" C27" C28" 0.8(17)
C29" C26" C27" C28" 176.2(10)
C24" C23" C28" C27" 1(3)
C26" C27" C28" C23" -1(2)
Cl2X C1TX Cl1X Cl2Y 8(6)
C1TX Cl1X Cl2Y C1Y 34(5)
Cl1Y C1Y Cl2Y Cl1X 172(2)
